data_7031717
loop_
_publ_author_name
'Yu, Wei-Bin'
'He, Qing-Ya'
'Shi, Hua-Tian'
'Pan, Yan'
'Wei, Xianwen'

_publ_section_title
;
 Water oxidation catalysts and pH sensors based on azo-conjugated
 iridium/rhodium motifs.
;
_journal_issue 32
_journal_name_full 'Dalton transactions (Cambridge, England : 2003)'
_journal_page_first 12221
_journal_page_last 12227
_journal_paper_doi 10.1039/c4dt00491d
_journal_volume 43
_journal_year 2014
_chemical_formula_sum 'C27 H27 F6 N3 O8 Rh S2'
_chemical_formula_weight 802.55
_chemical_name_systematic
; 
 ? 
;
_space_group_IT_number 2
_symmetry_cell_setting triclinic
_symmetry_space_group_name_Hall '-P 1'
_symmetry_space_group_name_H-M 'P -1'
_atom_sites_solution_hydrogens geom
_atom_sites_solution_primary direct
_atom_sites_solution_secondary difmap
_audit_creation_method SHELXL-97
_cell_angle_alpha 102.330(3)
_cell_angle_beta 96.882(2)
_cell_angle_gamma 104.537(2)
_cell_formula_units_Z 2
_cell_length_a 9.1279(17)
_cell_length_b 11.394(2)
_cell_length_c 16.825(3)
_cell_measurement_reflns_used 2444
_cell_measurement_temperature 296(2)
_cell_measurement_theta_max 27.52
_cell_measurement_theta_min 2.45
_cell_volume 1626.7(5)
_computing_structure_refinement 'SHELXL-97 (Sheldrick, 1997)'
_computing_structure_solution 'SHELXS-97 (Sheldrick, 1990)'
_diffrn_ambient_temperature 296(2)
_diffrn_measured_fraction_theta_full 0.959
_diffrn_measured_fraction_theta_max 0.959
_diffrn_radiation_monochromator graphite
_diffrn_radiation_source 'fine-focus sealed tube'
_diffrn_radiation_type MoK\a
_diffrn_radiation_wavelength 0.71073
_diffrn_reflns_av_R_equivalents 0.0309
_diffrn_reflns_av_sigmaI/netI 0.0801
_diffrn_reflns_limit_h_max 10
_diffrn_reflns_limit_h_min -10
_diffrn_reflns_limit_k_max 10
_diffrn_reflns_limit_k_min -13
_diffrn_reflns_limit_l_max 20
_diffrn_reflns_limit_l_min -17
_diffrn_reflns_number 7914
_diffrn_reflns_theta_full 25.00
_diffrn_reflns_theta_max 25.00
_diffrn_reflns_theta_min 2.45
_exptl_absorpt_coefficient_mu 0.739
_exptl_absorpt_correction_T_max 0.8973
_exptl_absorpt_correction_T_min 0.8368
_exptl_crystal_colour 'black red'
_exptl_crystal_density_diffrn 1.638
_exptl_crystal_density_method 'not measured'
_exptl_crystal_description block
_exptl_crystal_F_000 810
_exptl_crystal_size_max 0.25
_exptl_crystal_size_mid 0.20
_exptl_crystal_size_min 0.15
_refine_diff_density_max 2.062
_refine_diff_density_min -1.927
_refine_diff_density_rms 0.192
_refine_ls_extinction_method none
_refine_ls_goodness_of_fit_ref 1.055
_refine_ls_hydrogen_treatment mixed
_refine_ls_matrix_type full
_refine_ls_number_parameters 431
_refine_ls_number_reflns 5503
_refine_ls_number_restraints 431
_refine_ls_restrained_S_all 1.029
_refine_ls_R_factor_all 0.1343
_refine_ls_R_factor_gt 0.0962
_refine_ls_shift/su_max 0.000
_refine_ls_shift/su_mean 0.000
_refine_ls_structure_factor_coef Fsqd
_refine_ls_weighting_details 'calc w=1/[\s^2^(Fo^2^)+(0.0678P)^2^+29.7039P] where P=(Fo^2^+2Fc^2^)/3'
_refine_ls_weighting_scheme calc
_refine_ls_wR_factor_gt 0.2134
_refine_ls_wR_factor_ref 0.2546
_reflns_number_gt 4060
_reflns_number_total 5503
_reflns_threshold_expression >2sigma(I)
_cod_data_source_file c4dt00491d2.cif
_cod_data_source_block p-1
_cod_depositor_comments
;
The following automatic conversions were performed:

'_symmetry_cell_setting' value 'Triclinic' changed to 'triclinic'
according to
/usr/data/users/saulius/crontab/automatic-downloads/rss-feeds/RSC/lib/dictionaries/cif_core.dic
dictionary named 'cif_core.dic' version 2.4.2 from 2011-04-26.

Automatic conversion script
Id: cif_fix_values 2281 2013-09-26 08:29:07Z andrius 
;
_cod_original_cell_volume 1626.8(5)
_cod_original_sg_symbol_H-M 'P-1   '
_cod_database_code 7031717

loop_
_symmetry_equiv_pos_as_xyz
'x, y, z'
'-x, -y, -z'

loop_
_atom_site_label
_atom_site_type_symbol
_atom_site_fract_x
_atom_site_fract_y
_atom_site_fract_z
_atom_site_U_iso_or_equiv
_atom_site_adp_type
_atom_site_occupancy
_atom_site_symmetry_multiplicity
_atom_site_calc_flag
_atom_site_refinement_flags
Rh1 Rh 0.58655(10) 0.60331(8) 0.71832(5) 0.0354(3) Uani 1 1 d U
S2 S 0.1969(4) 0.8044(3) 0.5783(2) 0.0630(9) Uani 1 1 d U
S3 S 0.9357(4) 0.3144(4) 0.8089(4) 0.0891(15) Uani 1 1 d U
N3 N 0.6467(11) 0.7518(9) 0.6618(6) 0.044(2) Uani 1 1 d U
N2 N 0.5719(11) 0.8616(8) 0.7774(5) 0.042(2) Uani 1 1 d U
N1 N 0.5322(10) 0.7555(8) 0.7915(5) 0.0368(17) Uani 1 1 d U
O2 O 0.2789(10) 0.5845(8) 0.7973(5) 0.056(2) Uani 1 1 d U
H2 H 0.2061 0.5316 0.8049 0.084 Uiso 1 1 calc R
O1 O 0.3740(10) 0.5531(8) 0.6286(5) 0.0519(19) Uani 1 1 d U
H1 H 0.3186 0.4853 0.6306 0.078 Uiso 1 1 calc R
C11 C 0.5801(16) 0.4397(12) 0.7649(9) 0.057(2) Uani 1 1 d U
F3 F 0.1283(15) 1.0147(10) 0.5942(8) 0.123(4) Uani 1 1 d U
C5 C 0.6294(13) 0.8601(10) 0.7041(6) 0.040(2) Uani 1 1 d U
C21 C 0.5669(13) 0.8447(10) 0.9452(7) 0.042(2) Uani 1 1 d U
C16 C 0.5075(14) 0.8356(11) 1.0181(7) 0.045(2) Uani 1 1 d U
C12 C 0.4844(13) 0.7559(10) 0.8703(7) 0.041(2) Uani 1 1 d U
C15 C 0.3699(15) 0.7444(12) 1.0142(8) 0.052(3) Uani 1 1 d U
H15 H 0.3301 0.7418 1.0623 0.063 Uiso 1 1 calc R
C13 C 0.3517(13) 0.6654(10) 0.8702(7) 0.041(2) Uani 1 1 d U
C1 C 0.6966(14) 0.7518(12) 0.5916(8) 0.052(3) Uani 1 1 d U
H1A H 0.7081 0.6776 0.5608 0.063 Uiso 1 1 calc R
C17 C 0.5905(15) 0.9221(11) 1.0942(7) 0.050(3) Uani 1 1 d U
H17 H 0.5515 0.9199 1.1427 0.060 Uiso 1 1 calc R
C2 C 0.7326(14) 0.8572(12) 0.5620(8) 0.055(3) Uani 1 1 d U
H2A H 0.7660 0.8533 0.5117 0.066 Uiso 1 1 calc R
C3 C 0.7189(15) 0.9662(12) 0.6066(8) 0.057(3) Uani 1 1 d U
H3 H 0.7453 1.0386 0.5880 0.068 Uiso 1 1 calc R
C4 C 0.6653(16) 0.9690(11) 0.6801(8) 0.056(3) Uani 1 1 d U
H4 H 0.6540 1.0425 0.7120 0.067 Uiso 1 1 calc R
C10 C 0.6249(16) 0.4202(11) 0.6852(8) 0.057(2) Uani 1 1 d U
C9 C 0.7620(16) 0.5114(13) 0.6902(10) 0.065(3) Uani 1 1 d U
C8 C 0.7974(16) 0.5909(11) 0.7715(10) 0.065(3) Uani 1 1 d U
C7 C 0.6946(19) 0.5432(13) 0.8187(9) 0.065(3) Uani 1 1 d U
C20 C 0.7093(14) 0.9334(10) 0.9509(7) 0.046(3) Uani 1 1 d U
H20 H 0.7517 0.9389 0.9038 0.055 Uiso 1 1 calc R
C19 C 0.7850(15) 1.0117(11) 1.0266(8) 0.055(3) Uani 1 1 d U
H19 H 0.8795 1.0693 1.0302 0.066 Uiso 1 1 calc R
C14 C 0.2934(14) 0.6603(11) 0.9433(8) 0.050(3) Uani 1 1 d U
H14 H 0.2033 0.5996 0.9427 0.060 Uiso 1 1 calc R
C18 C 0.7244(17) 1.0066(12) 1.0965(8) 0.059(3) Uani 1 1 d U
H18 H 0.7767 1.0626 1.1466 0.071 Uiso 1 1 calc R
O3 O 0.2564(15) 0.7507(11) 0.6380(8) 0.107(4) Uani 1 1 d U
O4 O 0.0456(13) 0.7418(12) 0.5383(8) 0.103(4) Uani 1 1 d U
O5 O 0.3007(18) 0.8445(16) 0.5269(10) 0.139(5) Uani 1 1 d U
F1 F 0.0863(15) 0.9293(11) 0.6900(6) 0.118(3) Uani 1 1 d U
F2 F 0.3143(15) 1.0179(11) 0.6862(8) 0.146(5) Uani 1 1 d U
C22 C 0.186(2) 0.9511(15) 0.6367(10) 0.081(4) Uani 1 1 d U
C26 C 0.537(2) 0.3156(15) 0.6141(11) 0.103(6) Uani 1 1 d U
H26A H 0.5497 0.3400 0.5636 0.154 Uiso 1 1 calc R
H26B H 0.4298 0.2949 0.6179 0.154 Uiso 1 1 calc R
H26C H 0.5739 0.2439 0.6145 0.154 Uiso 1 1 calc R
C27 C 0.848(2) 0.515(2) 0.6190(14) 0.120(7) Uani 1 1 d U
H27A H 0.8748 0.5987 0.6117 0.180 Uiso 1 1 calc R
H27B H 0.7835 0.4585 0.5694 0.180 Uiso 1 1 calc R
H27C H 0.9397 0.4907 0.6308 0.180 Uiso 1 1 calc R
C24 C 0.707(2) 0.5894(19) 0.9084(9) 0.108(6) Uani 1 1 d U
H24A H 0.7635 0.5448 0.9367 0.162 Uiso 1 1 calc R
H24B H 0.6064 0.5763 0.9219 0.162 Uiso 1 1 calc R
H24C H 0.7609 0.6773 0.9252 0.162 Uiso 1 1 calc R
C25 C 0.450(2) 0.3562(17) 0.7895(14) 0.110(6) Uani 1 1 d U
H25A H 0.4837 0.2916 0.8079 0.164 Uiso 1 1 calc R
H25B H 0.3672 0.3188 0.7429 0.164 Uiso 1 1 calc R
H25C H 0.4151 0.4043 0.8336 0.164 Uiso 1 1 calc R
C23 C 0.9467(16) 0.7011(16) 0.8038(16) 0.135(8) Uani 1 1 d U
H23A H 0.9209 0.7765 0.8264 0.202 Uiso 1 1 calc R
H23B H 1.0002 0.7122 0.7589 0.202 Uiso 1 1 calc R
H23C H 1.0116 0.6830 0.8460 0.202 Uiso 1 1 calc R
O7 O 0.7804(11) 0.2644(9) 0.7956(7) 0.081(3) Uani 1 1 d U
O6 O 1.0190(15) 0.4171(13) 0.8093(14) 0.172(7) Uani 1 1 d U
C28 C 1.024(2) 0.2267(18) 0.8569(15) 0.100(4) Uani 1 1 d U
F4 F 1.1704(12) 0.2670(13) 0.8839(9) 0.133(4) Uani 1 1 d U
F6 F 0.982(3) 0.1147(15) 0.8267(18) 0.296(12) Uani 1 1 d U
F5 F 0.9823(18) 0.221(3) 0.9264(12) 0.236(9) Uani 1 1 d U
O8 O 0.974(3) 0.245(2) 0.7192(13) 0.212(8) Uani 1 1 d U

loop_
_atom_site_aniso_label
_atom_site_aniso_U_11
_atom_site_aniso_U_22
_atom_site_aniso_U_33
_atom_site_aniso_U_23
_atom_site_aniso_U_13
_atom_site_aniso_U_12
Rh1 0.0414(5) 0.0307(5) 0.0368(5) 0.0095(3) 0.0099(3) 0.0130(4)
S2 0.059(2) 0.059(2) 0.073(2) 0.0170(17) 0.0132(17) 0.0208(17)
S3 0.050(2) 0.082(3) 0.158(4) 0.082(3) 0.021(2) 0.0154(19)
N3 0.050(5) 0.045(4) 0.049(5) 0.020(4) 0.026(4) 0.023(4)
N2 0.052(5) 0.035(4) 0.040(5) 0.011(4) 0.012(4) 0.011(4)
N1 0.035(4) 0.031(4) 0.047(4) 0.016(3) 0.011(4) 0.008(3)
O2 0.061(5) 0.044(5) 0.055(5) 0.005(4) 0.016(4) 0.003(4)
O1 0.068(5) 0.048(5) 0.042(4) 0.012(4) 0.004(4) 0.023(4)
C11 0.066(7) 0.049(5) 0.078(6) 0.035(4) 0.026(5) 0.032(4)
F3 0.169(10) 0.091(7) 0.149(9) 0.066(7) 0.044(7) 0.073(7)
C5 0.045(6) 0.038(5) 0.037(5) 0.011(4) 0.011(4) 0.010(5)
C21 0.050(6) 0.036(5) 0.040(5) 0.008(4) 0.017(4) 0.014(4)
C16 0.054(6) 0.041(6) 0.044(5) 0.013(4) 0.016(4) 0.017(4)
C12 0.053(6) 0.028(5) 0.047(5) 0.009(4) 0.022(4) 0.012(4)
C15 0.060(7) 0.056(7) 0.050(6) 0.017(5) 0.028(5) 0.019(5)
C13 0.046(6) 0.028(5) 0.053(5) 0.008(4) 0.021(4) 0.014(4)
C1 0.059(7) 0.056(6) 0.058(7) 0.026(5) 0.034(6) 0.025(6)
C17 0.073(7) 0.054(7) 0.035(5) 0.014(5) 0.016(5) 0.032(5)
C2 0.054(7) 0.064(7) 0.046(6) 0.020(5) 0.019(6) 0.007(6)
C3 0.071(8) 0.048(6) 0.048(6) 0.023(5) 0.008(6) 0.003(6)
C4 0.078(9) 0.033(5) 0.049(6) 0.009(5) 0.014(6) 0.002(6)
C10 0.069(7) 0.041(5) 0.066(6) 0.014(4) 0.010(5) 0.029(4)
C9 0.061(6) 0.062(7) 0.097(7) 0.033(5) 0.039(5) 0.039(4)
C8 0.061(5) 0.034(5) 0.102(7) 0.023(5) -0.004(5) 0.021(4)
C7 0.095(8) 0.056(6) 0.061(5) 0.021(4) 0.006(5) 0.050(5)
C20 0.059(7) 0.034(6) 0.041(5) 0.007(4) 0.013(5) 0.004(5)
C19 0.060(7) 0.043(6) 0.053(6) 0.010(5) 0.003(5) 0.003(5)
C14 0.053(7) 0.035(6) 0.062(6) 0.013(5) 0.025(5) 0.004(5)
C18 0.077(8) 0.052(7) 0.038(5) 0.002(5) -0.002(5) 0.012(5)
O3 0.118(10) 0.074(7) 0.128(10) 0.034(7) -0.018(7) 0.041(7)
O4 0.073(6) 0.097(8) 0.104(9) -0.013(7) -0.024(6) 0.012(6)
O5 0.134(10) 0.175(15) 0.139(12) 0.054(9) 0.093(10) 0.058(10)
F1 0.154(9) 0.138(10) 0.082(7) 0.026(6) 0.043(6) 0.071(7)
F2 0.133(8) 0.103(8) 0.147(11) -0.036(7) -0.018(7) 0.016(7)
C22 0.118(11) 0.066(8) 0.057(8) 0.013(5) 0.001(6) 0.033(7)
C26 0.113(12) 0.070(9) 0.104(11) -0.030(8) -0.008(10) 0.046(8)
C27 0.134(16) 0.149(17) 0.165(14) 0.100(13) 0.112(14) 0.107(13)
C24 0.157(17) 0.132(15) 0.054(6) 0.021(7) -0.017(8) 0.094(14)
C25 0.103(11) 0.096(12) 0.183(19) 0.102(13) 0.072(12) 0.046(8)
C23 0.040(7) 0.070(10) 0.27(2) 0.040(11) -0.058(10) 0.005(6)
O7 0.053(5) 0.054(6) 0.128(9) 0.030(6) -0.007(5) 0.005(4)
O6 0.073(7) 0.090(8) 0.35(2) 0.124(9) -0.032(11) -0.012(6)
C28 0.061(7) 0.089(8) 0.185(13) 0.088(10) 0.042(9) 0.029(8)
F4 0.067(5) 0.184(11) 0.185(12) 0.114(9) 0.017(6) 0.050(6)
F6 0.260(18) 0.103(8) 0.45(2) 0.004(14) -0.19(2) 0.093(10)
F5 0.118(10) 0.45(3) 0.219(14) 0.249(15) 0.052(11) 0.071(15)
O8 0.22(2) 0.277(19) 0.164(12) 0.086(12) 0.105(14) 0.060(18)

loop_
_atom_type_symbol
_atom_type_description
_atom_type_scat_dispersion_real
_atom_type_scat_dispersion_imag
_atom_type_scat_source
C C 0.0033 0.0016 'International Tables Vol C Tables 4.2.6.8 and 6.1.1.4'
H H 0.0000 0.0000 'International Tables Vol C Tables 4.2.6.8 and 6.1.1.4'
N N 0.0061 0.0033 'International Tables Vol C Tables 4.2.6.8 and 6.1.1.4'
O O 0.0106 0.0060 'International Tables Vol C Tables 4.2.6.8 and 6.1.1.4'
F F 0.0171 0.0103 'International Tables Vol C Tables 4.2.6.8 and 6.1.1.4'
S S 0.1246 0.1234 'International Tables Vol C Tables 4.2.6.8 and 6.1.1.4'
Rh Rh -1.1178 0.9187 'International Tables Vol C Tables 4.2.6.8 and 6.1.1.4'

loop_
_geom_angle_atom_site_label_1
_geom_angle_atom_site_label_2
_geom_angle_atom_site_label_3
_geom_angle
C8 Rh1 N3 103.6(5)
C8 Rh1 N1 109.8(5)
N3 Rh1 N1 73.8(3)
C8 Rh1 C11 64.1(5)
N3 Rh1 C11 164.2(4)
N1 Rh1 C11 118.8(4)
C8 Rh1 C9 39.0(6)
N3 Rh1 C9 100.2(4)
N1 Rh1 C9 147.2(5)
C11 Rh1 C9 64.0(5)
C8 Rh1 C10 64.1(5)
N3 Rh1 C10 128.2(4)
N1 Rh1 C10 157.5(4)
C11 Rh1 C10 38.7(5)
C9 Rh1 C10 37.4(5)
C8 Rh1 C7 37.9(6)
N3 Rh1 C7 136.2(5)
N1 Rh1 C7 97.6(4)
C11 Rh1 C7 38.1(5)
C9 Rh1 C7 63.9(6)
C10 Rh1 C7 63.9(5)
C8 Rh1 O1 157.6(5)
N3 Rh1 O1 82.3(4)
N1 Rh1 O1 92.6(3)
C11 Rh1 O1 105.4(5)
C9 Rh1 O1 119.0(5)
C10 Rh1 O1 95.1(4)
C7 Rh1 O1 141.5(5)
O4 S2 O3 115.0(8)
O4 S2 O5 115.8(10)
O3 S2 O5 114.3(10)
O4 S2 C22 104.3(8)
O3 S2 C22 104.2(8)
O5 S2 C22 100.8(9)
O6 S3 O7 133.3(8)
O6 S3 O8 92.9(13)
O7 S3 O8 100.3(10)
O6 S3 C28 114.9(9)
O7 S3 C28 109.8(7)
O8 S3 C28 89.6(12)
C1 N3 C5 117.1(10)
C1 N3 Rh1 128.9(8)
C5 N3 Rh1 114.1(7)
N1 N2 C5 113.2(9)
N2 N1 C12 114.3(8)
N2 N1 Rh1 120.0(7)
C12 N1 Rh1 124.0(6)
C7 C11 C10 107.4(12)
C7 C11 C25 125.8(15)
C10 C11 C25 126.2(15)
C7 C11 Rh1 71.5(7)
C10 C11 Rh1 70.9(7)
C25 C11 Rh1 129.4(10)
N3 C5 C4 124.0(10)
N3 C5 N2 118.2(9)
C4 C5 N2 117.8(10)
C20 C21 C16 119.1(10)
C20 C21 C12 123.4(10)
C16 C21 C12 117.3(10)
C15 C16 C21 119.9(11)
C15 C16 C17 121.9(11)
C21 C16 C17 118.2(11)
C13 C12 C21 120.5(10)
C13 C12 N1 116.7(10)
C21 C12 N1 122.9(10)
C14 C15 C16 122.3(11)
O2 C13 C12 117.6(10)
O2 C13 C14 121.5(10)
C12 C13 C14 120.9(11)
N3 C1 C2 122.6(12)
C18 C17 C16 120.6(11)
C3 C2 C1 119.5(11)
C2 C3 C4 119.3(11)
C5 C4 C3 117.5(12)
C9 C10 C11 108.3(12)
C9 C10 C26 128.8(15)
C11 C10 C26 122.9(14)
C9 C10 Rh1 71.2(7)
C11 C10 Rh1 70.3(7)
C26 C10 Rh1 125.9(10)
C10 C9 C8 106.6(12)
C10 C9 C27 123.0(16)
C8 C9 C27 130.5(16)
C10 C9 Rh1 71.3(7)
C8 C9 Rh1 66.9(7)
C27 C9 Rh1 127.1(11)
C7 C8 C9 110.2(12)
C7 C8 C23 126.3(17)
C9 C8 C23 122.8(16)
C7 C8 Rh1 75.0(8)
C9 C8 Rh1 74.0(8)
C23 C8 Rh1 125.7(9)
C8 C7 C11 107.1(13)
C8 C7 C24 125.7(17)
C11 C7 C24 127.2(16)
C8 C7 Rh1 67.1(7)
C11 C7 Rh1 70.4(7)
C24 C7 Rh1 129.3(10)
C19 C20 C21 119.6(11)
C18 C19 C20 121.4(12)
C15 C14 C13 119.0(11)
C17 C18 C19 121.0(12)
F3 C22 F2 112.4(16)
F3 C22 F1 103.1(15)
F2 C22 F1 102.9(14)
F3 C22 S2 114.8(12)
F2 C22 S2 113.6(13)
F1 C22 S2 108.7(12)
F6 C28 F5 95(2)
F6 C28 F4 111.8(18)
F5 C28 F4 97.5(19)
F6 C28 S3 116.4(18)
F5 C28 S3 111.9(16)
F4 C28 S3 119.2(12)

loop_
_geom_bond_atom_site_label_1
_geom_bond_atom_site_label_2
_geom_bond_distance
Rh1 C8 2.075(13)
Rh1 N3 2.102(9)
Rh1 N1 2.106(9)
Rh1 C11 2.161(12)
Rh1 C9 2.168(12)
Rh1 C10 2.169(12)
Rh1 C7 2.174(13)
Rh1 O1 2.178(8)
S2 O4 1.395(11)
S2 O3 1.406(12)
S2 O5 1.414(13)
S2 C22 1.780(16)
S3 O6 1.224(12)
S3 O7 1.360(10)
S3 O8 1.67(2)
S3 C28 1.700(17)
N3 C1 1.315(14)
N3 C5 1.342(13)
N2 N1 1.254(11)
N2 C5 1.397(13)
N1 C12 1.445(13)
O2 C13 1.345(13)
C11 C7 1.41(2)
C11 C10 1.436(18)
C11 C25 1.485(19)
F3 C22 1.281(18)
C5 C4 1.361(15)
C21 C20 1.410(15)
C21 C16 1.412(15)
C21 C12 1.423(15)
C16 C15 1.399(17)
C16 C17 1.429(16)
C12 C13 1.378(15)
C15 C14 1.343(17)
C13 C14 1.404(15)
C1 C2 1.378(17)
C17 C18 1.344(18)
C2 C3 1.350(18)
C3 C4 1.381(17)
C10 C9 1.392(19)
C10 C26 1.475(19)
C9 C8 1.42(2)
C9 C27 1.51(2)
C8 C7 1.38(2)
C8 C23 1.550(19)
C7 C24 1.47(2)
C20 C19 1.374(16)
C19 C18 1.364(18)
F1 C22 1.37(2)
F2 C22 1.298(19)
C28 F6 1.21(2)
C28 F5 1.28(2)
C28 F4 1.290(19)
